data_1553560
loop_
_publ_author_name
'Chen, Fei'
'Zhou, Neng-Neng'
'Zhan, Jun-Long'
'Han, Bing'
'Yu, Wei'

_publ_section_title
;
 &#x000D; tert-Butyl nitrite-mediated vicinal sulfoximation of alkenes
 with sulfinic acids: a highly efficient approach toward \a-sulfonyl
 ketoximes
;
_journal_issue 1
_journal_name_full 'Organic Chemistry Frontiers'
_journal_page_first 135
_journal_paper_doi 10.1039/C6QO00535G
_journal_volume 4
_journal_year 2017
_chemical_formula_moiety 'C15 H21 N O3 S'
_chemical_formula_sum 'C15 H21 N O3 S'
_chemical_formula_weight 295.39
_space_group_crystal_system monoclinic
_space_group_IT_number 15
_space_group_name_Hall '-C 2yc'
_space_group_name_H-M_alt 'C 1 2/c 1'
_atom_sites_solution_hydrogens geom
_atom_sites_solution_primary direct
_atom_sites_solution_secondary difmap
_audit_creation_date 2015-05-29
_audit_creation_method
;
Olex2 1.2
(compiled 2014.11.28 svn.r3106 for OlexSys, GUI svn.r4959)
;
_audit_update_record
;
2016-05-23 deposited with the CCDC.
2016-10-24 downloaded from the CCDC.
;
_cell_angle_alpha 90.00
_cell_angle_beta 114.088(9)
_cell_angle_gamma 90.00
_cell_formula_units_Z 8
_cell_length_a 25.9610(17)
_cell_length_b 5.7930(3)
_cell_length_c 22.2512(17)
_cell_measurement_reflns_used 1076
_cell_measurement_temperature 293.64(10)
_cell_measurement_theta_max 23.8010
_cell_measurement_theta_min 3.6590
_cell_volume 3055.0(4)
_computing_cell_refinement
;
CrysAlisPro, Agilent Technologies,
Version 1.171.37.33 (release 27-03-2014 CrysAlis171 .NET)
(compiled Mar 27 2014,17:12:48)
;
_computing_data_collection
;
CrysAlisPro, Agilent Technologies,
Version 1.171.37.33 (release 27-03-2014 CrysAlis171 .NET)
(compiled Mar 27 2014,17:12:48)
;
_computing_data_reduction
;
CrysAlisPro, Agilent Technologies,
Version 1.171.37.33 (release 27-03-2014 CrysAlis171 .NET)
(compiled Mar 27 2014,17:12:48)
;
_computing_molecular_graphics 'Olex2 (Dolomanov et al., 2009)'
_computing_publication_material 'Olex2 (Dolomanov et al., 2009)'
_computing_structure_refinement 'ShelXL (Sheldrick, 2008)'
_computing_structure_solution 'ShelXS (Sheldrick, 2008)'
_diffrn_ambient_environment air
_diffrn_ambient_temperature 293.64(10)
_diffrn_detector 'CCD plate'
_diffrn_detector_area_resol_mean 16.0733
_diffrn_detector_type Eos
_diffrn_measured_fraction_theta_full 0.998
_diffrn_measured_fraction_theta_max 0.998
_diffrn_measurement_details
;
#__ type_ start__ end____ width___ exp.time_
  1 omega   48.00   83.00   1.0000    6.0000
omega____ theta____ kappa____ phi______ frames
    -       20.7416  165.0000  108.0000 35

#__ type_ start__ end____ width___ exp.time_
  2 omega  -49.00   46.00   1.0000    6.0000
omega____ theta____ kappa____ phi______ frames
    -       20.7416  -77.0000  150.0000 95

#__ type_ start__ end____ width___ exp.time_
  3 omega    2.00   89.00   1.0000    6.0000
omega____ theta____ kappa____ phi______ frames
    -       20.7416   57.0000  -90.0000 87
;
_diffrn_measurement_device 'four-circle diffractometer'
_diffrn_measurement_device_type 'SuperNova, Dual, Cu at zero, Eos'
_diffrn_measurement_method '\w scans'
_diffrn_orient_matrix_UB_11 0.0033761000
_diffrn_orient_matrix_UB_12 0.1172264000
_diffrn_orient_matrix_UB_13 -0.0068878000
_diffrn_orient_matrix_UB_21 -0.0293423000
_diffrn_orient_matrix_UB_22 0.0078704000
_diffrn_orient_matrix_UB_23 -0.0197984000
_diffrn_orient_matrix_UB_31 -0.0047378000
_diffrn_orient_matrix_UB_32 0.0345409000
_diffrn_orient_matrix_UB_33 0.0279208000
_diffrn_radiation_monochromator mirror
_diffrn_radiation_probe x-ray
_diffrn_radiation_type MoK\a
_diffrn_radiation_wavelength 0.71073
_diffrn_reflns_av_R_equivalents 0.0394
_diffrn_reflns_av_unetI/netI 0.0743
_diffrn_reflns_limit_h_max 19
_diffrn_reflns_limit_h_min -32
_diffrn_reflns_limit_k_max 7
_diffrn_reflns_limit_k_min -6
_diffrn_reflns_limit_l_max 26
_diffrn_reflns_limit_l_min -27
_diffrn_reflns_number 5734
_diffrn_reflns_theta_full 25.50
_diffrn_reflns_theta_max 26.01
_diffrn_reflns_theta_min 3.44
_diffrn_source 'SuperNova (Mo) X-ray Source'
_exptl_absorpt_coefficient_mu 0.219
_exptl_absorpt_correction_T_max 1.00000
_exptl_absorpt_correction_T_min 0.23679
_exptl_absorpt_correction_type multi-scan
_exptl_absorpt_process_details
;
CrysAlisPro, Agilent Technologies,
Version 1.171.37.33 (release 27-03-2014 CrysAlis171 .NET)
(compiled Mar 27 2014,17:12:48)
Empirical absorption correction using spherical harmonics,
 implemented in SCALE3 ABSPACK scaling algorithm.
;
_exptl_crystal_colour 'clear light colourless'
_exptl_crystal_colour_lustre clear
_exptl_crystal_colour_modifier light
_exptl_crystal_colour_primary colourless
_exptl_crystal_density_diffrn 1.284
_exptl_crystal_density_method 'not measured'
_exptl_crystal_description block
_exptl_crystal_F_000 1264
_exptl_crystal_size_max 0.31
_exptl_crystal_size_mid 0.25
_exptl_crystal_size_min 0.24
_refine_diff_density_max 0.503
_refine_diff_density_min -0.346
_refine_diff_density_rms 0.050
_refine_ls_extinction_method none
_refine_ls_goodness_of_fit_ref 1.032
_refine_ls_hydrogen_treatment constr
_refine_ls_matrix_type full
_refine_ls_number_parameters 183
_refine_ls_number_reflns 2998
_refine_ls_number_restraints 0
_refine_ls_restrained_S_all 1.032
_refine_ls_R_factor_all 0.1117
_refine_ls_R_factor_gt 0.0626
_refine_ls_shift/su_max 0.000
_refine_ls_shift/su_mean 0.000
_refine_ls_structure_factor_coef Fsqd
_refine_ls_weighting_details 'calc w=1/[\s^2^(Fo^2^)+(0.0667P)^2^+1.3096P] where P=(Fo^2^+2Fc^2^)/3'
_refine_ls_weighting_scheme calc
_refine_ls_wR_factor_gt 0.1415
_refine_ls_wR_factor_ref 0.1744
_reflns_number_gt 1731
_reflns_number_total 2998
_reflns_threshold_expression >2sigma(I)
_cod_data_source_file c6qo00535g2.cif
_cod_data_source_block zhounn0528
_cod_original_cell_volume 3055.0(3)
_cod_database_code 1553560
_reflns_odcompleteness_completeness 99.65
_reflns_odcompleteness_iscentric 1
_reflns_odcompleteness_theta 26.32
_olex2_refinement_description
;
1. Fixed Uiso
 At 1.2 times of:
  All C(H) groups, All C(H,H) groups
 At 1.5 times of:
  All C(H,H,H) groups, All O(H) groups
2.a Ternary CH refined with riding coordinates:
 C8(H8)
2.b Secondary CH2 refined with riding coordinates:
 C10(H10A,H10B), C11(H11A,H11B), C12(H12A,H12B), C13(H13A,H13B), C14(H14A,
 H14B), C15(H15A,H15B)
2.c Aromatic/amide H refined with riding coordinates:
 C2(H2), C3(H3A), C5(H5), C6(H6)
2.d Idealised Me refined as rotating group:
 C7(H7A,H7B,H7C)
2.e Idealised tetrahedral OH refined as rotating group:
 O3(H3)
;
_olex2_date_sample_data_collection 2015-05-29
_olex2_submission_special_instructions 'No special instructions were received'

loop_
_space_group_symop_id
_space_group_symop_operation_xyz
1 'x, y, z'
2 '-x, y, -z+1/2'
3 'x+1/2, y+1/2, z'
4 '-x+1/2, y+1/2, -z+1/2'
5 '-x, -y, -z'
6 'x, -y, z-1/2'
7 '-x+1/2, -y+1/2, -z'
8 'x+1/2, -y+1/2, z-1/2'

loop_
_atom_site_label
_atom_site_type_symbol
_atom_site_fract_x
_atom_site_fract_y
_atom_site_fract_z
_atom_site_U_iso_or_equiv
_atom_site_adp_type
_atom_site_occupancy
_atom_site_calc_flag
_atom_site_refinement_flags_posn
S1 S 0.14119(4) 0.00837(15) 0.10098(5) 0.0535(3) Uani 1 d .
O1 O 0.12931(10) 0.2458(4) 0.08083(13) 0.0704(8) Uani 1 d .
O2 O 0.11594(10) -0.0884(5) 0.14211(13) 0.0739(8) Uani 1 d .
O3 O 0.21243(10) -0.0683(5) -0.05487(14) 0.0733(8) Uani 1 d .
H3 H 0.2447 -0.1141 -0.0452 0.110 Uiso 1 calc GR
N1 N 0.19112(10) -0.1668(4) -0.01153(14) 0.0477(7) Uani 1 d .
C1 C 0.21452(13) -0.0249(5) 0.14168(16) 0.0462(8) Uani 1 d .
C2 C 0.25012(15) 0.1460(6) 0.1391(2) 0.0598(10) Uani 1 d .
H2 H 0.2357 0.2751 0.1127 0.072 Uiso 1 calc R
C3 C 0.30669(16) 0.1259(7) 0.1752(2) 0.0691(11) Uani 1 d .
H3A H 0.3304 0.2426 0.1730 0.083 Uiso 1 calc R
C4 C 0.32999(15) -0.0631(7) 0.21539(18) 0.0598(10) Uani 1 d .
C5 C 0.29349(16) -0.2356(6) 0.21587(18) 0.0610(10) Uani 1 d .
H5 H 0.3080 -0.3675 0.2409 0.073 Uiso 1 calc R
C6 C 0.23604(15) -0.2172(6) 0.18023(17) 0.0552(9) Uani 1 d .
H6 H 0.2121 -0.3334 0.1822 0.066 Uiso 1 calc R
C7 C 0.39182(15) -0.0771(8) 0.2579(2) 0.0864(14) Uani 1 d .
H7A H 0.4128 -0.0344 0.2327 0.130 Uiso 1 calc GR
H7B H 0.4014 -0.2321 0.2739 0.130 Uiso 1 calc GR
H7C H 0.4010 0.0263 0.2946 0.130 Uiso 1 calc GR
C8 C 0.11931(12) -0.1679(5) 0.02704(16) 0.0427(8) Uani 1 d .
H8 H 0.1337 -0.3247 0.0399 0.051 Uiso 1 calc R
C9 C 0.14485(12) -0.0725(5) -0.01759(16) 0.0401(8) Uani 1 d .
C10 C 0.11781(14) 0.1215(6) -0.06414(18) 0.0562(10) Uani 1 d .
H10A H 0.1471 0.2277 -0.0631 0.067 Uiso 1 calc R
H10B H 0.0931 0.2045 -0.0487 0.067 Uiso 1 calc R
C11 C 0.08372(16) 0.0486(7) -0.13525(19) 0.0673(11) Uani 1 d .
H11A H 0.0728 0.1867 -0.1622 0.081 Uiso 1 calc R
H11B H 0.1081 -0.0406 -0.1498 0.081 Uiso 1 calc R
C12 C 0.03085(15) -0.0923(7) -0.1483(2) 0.0739(12) Uani 1 d .
H12A H 0.0106 -0.1121 -0.1955 0.089 Uiso 1 calc R
H12B H 0.0067 -0.0052 -0.1329 0.089 Uiso 1 calc R
C13 C 0.04126(15) -0.3308(7) -0.1158(2) 0.0678(11) Uani 1 d .
H13A H 0.0185 -0.4427 -0.1482 0.081 Uiso 1 calc R
H13B H 0.0805 -0.3714 -0.1034 0.081 Uiso 1 calc R
C14 C 0.02832(13) -0.3521(6) -0.0554(2) 0.0610(10) Uani 1 d .
H14A H -0.0123 -0.3437 -0.0696 0.073 Uiso 1 calc R
H14B H 0.0402 -0.5041 -0.0365 0.073 Uiso 1 calc R
C15 C 0.05491(12) -0.1763(6) -0.00184(18) 0.0515(9) Uani 1 d .
H15A H 0.0432 -0.2085 0.0335 0.062 Uiso 1 calc R
H15B H 0.0405 -0.0250 -0.0193 0.062 Uiso 1 calc R

loop_
_atom_site_aniso_label
_atom_site_aniso_U_11
_atom_site_aniso_U_22
_atom_site_aniso_U_33
_atom_site_aniso_U_23
_atom_site_aniso_U_13
_atom_site_aniso_U_12
S1 0.0532(6) 0.0602(6) 0.0551(6) 0.0007(5) 0.0301(5) 0.0117(4)
O1 0.0773(17) 0.0527(15) 0.078(2) -0.0024(13) 0.0279(15) 0.0252(12)
O2 0.0673(16) 0.108(2) 0.0654(18) -0.0010(16) 0.0471(15) 0.0035(14)
O3 0.0608(16) 0.097(2) 0.082(2) 0.0320(16) 0.0495(16) 0.0265(14)
N1 0.0435(15) 0.0593(17) 0.0524(18) 0.0129(14) 0.0319(14) 0.0104(13)
C1 0.0517(19) 0.0507(19) 0.0433(19) -0.0001(16) 0.0265(16) 0.0057(15)
C2 0.063(2) 0.053(2) 0.068(3) 0.0130(19) 0.033(2) 0.0017(17)
C3 0.059(2) 0.072(3) 0.080(3) 0.007(2) 0.032(2) -0.008(2)
C4 0.057(2) 0.081(3) 0.045(2) -0.004(2) 0.0243(19) 0.006(2)
C5 0.068(2) 0.064(2) 0.050(2) 0.0143(19) 0.023(2) 0.0148(19)
C6 0.068(2) 0.050(2) 0.052(2) 0.0074(17) 0.030(2) 0.0008(17)
C7 0.055(2) 0.125(4) 0.071(3) -0.001(3) 0.018(2) 0.009(2)
C8 0.0373(16) 0.0458(18) 0.053(2) 0.0056(16) 0.0259(16) 0.0102(13)
C9 0.0342(16) 0.0431(17) 0.0474(19) 0.0020(15) 0.0210(15) 0.0102(13)
C10 0.052(2) 0.057(2) 0.066(3) 0.0195(19) 0.031(2) 0.0183(16)
C11 0.066(2) 0.082(3) 0.061(3) 0.027(2) 0.033(2) 0.021(2)
C12 0.052(2) 0.110(3) 0.053(2) 0.010(2) 0.015(2) 0.016(2)
C13 0.052(2) 0.078(3) 0.067(3) -0.012(2) 0.019(2) -0.0007(19)
C14 0.0391(19) 0.069(2) 0.077(3) 0.006(2) 0.026(2) 0.0052(17)
C15 0.0406(18) 0.059(2) 0.064(2) 0.0053(19) 0.0310(18) 0.0088(15)

loop_
_atom_type_symbol
_atom_type_description
_atom_type_scat_dispersion_real
_atom_type_scat_dispersion_imag
_atom_type_scat_source
C C 0.0033 0.0016 'International Tables Vol C Tables 4.2.6.8 and 6.1.1.4'
H H 0.0000 0.0000 'International Tables Vol C Tables 4.2.6.8 and 6.1.1.4'
N N 0.0061 0.0033 'International Tables Vol C Tables 4.2.6.8 and 6.1.1.4'
O O 0.0106 0.0060 'International Tables Vol C Tables 4.2.6.8 and 6.1.1.4'
S S 0.1246 0.1234 'International Tables Vol C Tables 4.2.6.8 and 6.1.1.4'

loop_
_geom_angle_atom_site_label_1
_geom_angle_atom_site_label_2
_geom_angle_atom_site_label_3
_geom_angle
O1 S1 C1 108.36(15)
O1 S1 C8 107.84(15)
O2 S1 O1 118.32(16)
O2 S1 C1 108.00(16)
O2 S1 C8 107.55(16)
C1 S1 C8 106.14(14)
N1 O3 H3 109.5
C9 N1 O3 111.6(3)
C2 C1 S1 120.5(3)
C2 C1 C6 120.1(3)
C6 C1 S1 119.3(3)
C1 C2 H2 120.1
C3 C2 C1 119.7(3)
C3 C2 H2 120.1
C2 C3 H3A 119.0
C2 C3 C4 122.0(3)
C4 C3 H3A 119.0
C3 C4 C7 121.6(4)
C5 C4 C3 117.2(3)
C5 C4 C7 121.3(4)
C4 C5 H5 119.2
C6 C5 C4 121.7(3)
C6 C5 H5 119.2
C1 C6 C5 119.3(3)
C1 C6 H6 120.4
C5 C6 H6 120.4
C4 C7 H7A 109.5
C4 C7 H7B 109.5
C4 C7 H7C 109.5
H7A C7 H7B 109.5
H7A C7 H7C 109.5
H7B C7 H7C 109.5
S1 C8 H8 108.4
C9 C8 S1 109.4(2)
C9 C8 H8 108.4
C9 C8 C15 115.8(3)
C15 C8 S1 106.4(2)
C15 C8 H8 108.4
N1 C9 C8 115.0(3)
N1 C9 C10 123.4(3)
C10 C9 C8 121.6(3)
C9 C10 H10A 108.5
C9 C10 H10B 108.5
C9 C10 C11 114.9(3)
H10A C10 H10B 107.5
C11 C10 H10A 108.5
C11 C10 H10B 108.5
C10 C11 H11A 108.2
C10 C11 H11B 108.2
H11A C11 H11B 107.4
C12 C11 C10 116.3(3)
C12 C11 H11A 108.2
C12 C11 H11B 108.2
C11 C12 H12A 108.5
C11 C12 H12B 108.5
C11 C12 C13 115.0(3)
H12A C12 H12B 107.5
C13 C12 H12A 108.5
C13 C12 H12B 108.5
C12 C13 H13A 108.4
C12 C13 H13B 108.4
H13A C13 H13B 107.5
C14 C13 C12 115.6(3)
C14 C13 H13A 108.4
C14 C13 H13B 108.4
C13 C14 H14A 108.1
C13 C14 H14B 108.1
H14A C14 H14B 107.3
C15 C14 C13 116.8(3)
C15 C14 H14A 108.1
C15 C14 H14B 108.1
C8 C15 H15A 108.5
C8 C15 H15B 108.5
C14 C15 C8 115.1(3)
C14 C15 H15A 108.5
C14 C15 H15B 108.5
H15A C15 H15B 107.5

loop_
_geom_bond_atom_site_label_1
_geom_bond_atom_site_label_2
_geom_bond_distance
S1 O1 1.440(2)
S1 O2 1.439(3)
S1 C1 1.753(3)
S1 C8 1.819(3)
O3 H3 0.8200
O3 N1 1.413(3)
N1 C9 1.276(3)
C1 C2 1.372(4)
C1 C6 1.378(4)
C2 H2 0.9300
C2 C3 1.361(5)
C3 H3A 0.9300
C3 C4 1.387(5)
C4 C5 1.380(5)
C4 C7 1.496(5)
C5 H5 0.9300
C5 C6 1.378(5)
C6 H6 0.9300
C7 H7A 0.9600
C7 H7B 0.9600
C7 H7C 0.9600
C8 H8 0.9800
C8 C9 1.506(4)
C8 C15 1.528(4)
C9 C10 1.495(4)
C10 H10A 0.9700
C10 H10B 0.9700
C10 C11 1.524(5)
C11 H11A 0.9700
C11 H11B 0.9700
C11 C12 1.520(5)
C12 H12A 0.9700
C12 H12B 0.9700
C12 C13 1.531(5)
C13 H13A 0.9700
C13 H13B 0.9700
C13 C14 1.518(5)
C14 H14A 0.9700
C14 H14B 0.9700
C14 C15 1.504(5)
C15 H15A 0.9700
C15 H15B 0.9700

loop_
_geom_torsion_atom_site_label_1
_geom_torsion_atom_site_label_2
_geom_torsion_atom_site_label_3
_geom_torsion_atom_site_label_4
_geom_torsion
S1 C1 C2 C3 174.7(3)
S1 C1 C6 C5 -175.5(3)
S1 C8 C9 N1 94.8(3)
S1 C8 C9 C10 -84.0(3)
S1 C8 C15 C14 -168.0(3)
O1 S1 C1 C2 -12.1(3)
O1 S1 C1 C6 163.3(3)
O1 S1 C8 C9 51.3(2)
O1 S1 C8 C15 -74.4(2)
O2 S1 C1 C2 -141.4(3)
O2 S1 C1 C6 34.0(3)
O2 S1 C8 C9 180.0(2)
O2 S1 C8 C15 54.2(2)
O3 N1 C9 C8 -180.0(3)
O3 N1 C9 C10 -1.1(4)
N1 C9 C10 C11 81.0(4)
C1 S1 C8 C9 -64.6(2)
C1 S1 C8 C15 169.6(2)
C1 C2 C3 C4 -0.2(6)
C2 C1 C6 C5 -0.1(5)
C2 C3 C4 C5 1.9(6)
C2 C3 C4 C7 -176.4(4)
C3 C4 C5 C6 -2.7(6)
C4 C5 C6 C1 1.8(6)
C6 C1 C2 C3 -0.7(6)
C7 C4 C5 C6 175.6(4)
C8 S1 C1 C2 103.5(3)
C8 S1 C1 C6 -81.1(3)
C8 C9 C10 C11 -100.2(4)
C9 C8 C15 C14 70.3(4)
C9 C10 C11 C12 66.4(4)
C10 C11 C12 C13 -65.0(5)
C11 C12 C13 C14 104.2(4)
C12 C13 C14 C15 -52.0(4)
C13 C14 C15 C8 -58.6(4)
C15 C8 C9 N1 -145.0(3)
C15 C8 C9 C10 36.1(4)
